data_4313439
loop_
_publ_author_name
'Zheng He'
'Cheng He'
'En-Qing Gao'
'Zhe-Ming Wang'
'Xiao-Fan Yang'
'Chun-Sheng Liao'
'Chun-Hua Yan'

_publ_contact_author_address
;
State Key Lab of Rare Earth Materials Chemistry and Applications & 
PKU-HKU Joint Lab on Rare Earth Materials and Bioinorganic Chemistry, 
College of Chemistry and Molecular Engineering, 
Peking University, 
Beijing 100871, 
China
;
_publ_contact_author_email chyan@chem.pku.edu.cn
_publ_contact_author_fax 86-(10)-62754179
_publ_contact_author_name 'Prof. Chun-Hua Yan'
_publ_contact_author_phone 86-(10)-62754179
_publ_section_title
;
 Lanthanide-Transition Heterometallic Extended Structures with Novel
 Orthogonal Metalloligand as Building Block
;
_journal_name_full 'Inorganic Chemistry'
_journal_page_first 2206
_journal_page_last 2208
_journal_paper_doi 10.1021/ic026271n
_journal_volume 42
_journal_year 2003
_chemical_formula_sum 'C35 H40.5 Cl2 Gd0.5 N12 Ni O15'
_chemical_formula_weight 1077.53
_chemical_name_systematic
; 
 ? 
;
_space_group_IT_number 13
_symmetry_cell_setting monoclinic
_symmetry_space_group_name_Hall '-P 2yc'
_symmetry_space_group_name_H-M 'P 1 2/c 1'
_atom_sites_solution_hydrogens geom
_atom_sites_solution_primary direct
_atom_sites_solution_secondary difmap
_audit_creation_method SHELXL-97
_cell_angle_alpha 90.00
_cell_angle_beta 92.781(2)
_cell_angle_gamma 90.00
_cell_formula_units_Z 4
_cell_length_a 13.7063(4)
_cell_length_b 12.4103(4)
_cell_length_c 30.2541(8)
_cell_measurement_reflns_used 46208
_cell_measurement_temperature 180(2)
_cell_measurement_theta_max 27.53
_cell_measurement_theta_min 3.40
_cell_volume 5140.1(3)
_computing_cell_refinement 'HKL Scalepack (Otwinowski & Minor, 1997)'
_computing_data_collection 'KappaCCD (Nonius B. V., 1998)'
_computing_data_reduction 'HKL Denzo (Otwinowski & Minor, 1997) & maXus (Mackay et al., 1998)'
_computing_molecular_graphics 'Bruker SHELXTL V5.1 (Sheldrick, 1998)'
_computing_publication_material 'SHELXL-97 (Sheldrick, 1997)'
_computing_structure_refinement 'SHELXL-97 (Sheldrick, 1997)'
_computing_structure_solution 'SHELXS-97 (Sheldrick, 1997)'
_diffrn_ambient_temperature 180(2)
_diffrn_detector_area_resol_mean 0.76
_diffrn_measured_fraction_theta_full 0.982
_diffrn_measured_fraction_theta_max 0.982
_diffrn_measurement_device_type 'NONIUS KappaCCD Diffractometer'
_diffrn_measurement_method CCD
_diffrn_radiation_monochromator graphite
_diffrn_radiation_source 'fine-focus sealed tube'
_diffrn_radiation_type MoK\a
_diffrn_radiation_wavelength 0.71073
_diffrn_reflns_av_R_equivalents 0.0708
_diffrn_reflns_av_sigmaI/netI 0.0568
_diffrn_reflns_limit_h_max 17
_diffrn_reflns_limit_h_min -17
_diffrn_reflns_limit_k_max 16
_diffrn_reflns_limit_k_min -16
_diffrn_reflns_limit_l_max 39
_diffrn_reflns_limit_l_min -38
_diffrn_reflns_number 44981
_diffrn_reflns_theta_full 27.53
_diffrn_reflns_theta_max 27.53
_diffrn_reflns_theta_min 3.40
_exptl_absorpt_coefficient_mu 1.185
_exptl_absorpt_correction_T_max 0.802
_exptl_absorpt_correction_T_min 0.642
_exptl_absorpt_correction_type empirical
_exptl_absorpt_process_details '(Blessing, 1995, 1997)'
_exptl_crystal_colour 'brownish red'
_exptl_crystal_density_diffrn 1.392
_exptl_crystal_density_method 'not measured'
_exptl_crystal_description block
_exptl_crystal_F_000 2194
_exptl_crystal_size_max 0.5
_exptl_crystal_size_mid 0.27
_exptl_crystal_size_min 0.2
_refine_diff_density_max 2.244
_refine_diff_density_min -1.122
_refine_diff_density_rms 0.125
_refine_ls_extinction_coef 0.0036(7)
_refine_ls_extinction_expression Fc^*^=kFc[1+0.001xFc^2^\l^3^/sin(2\q)]^-1/4^
_refine_ls_extinction_method SHELXL
_refine_ls_goodness_of_fit_ref 1.079
_refine_ls_hydrogen_treatment mixed
_refine_ls_matrix_type full
_refine_ls_number_parameters 613
_refine_ls_number_reflns 11631
_refine_ls_number_restraints 92
_refine_ls_restrained_S_all 1.083
_refine_ls_R_factor_all 0.1168
_refine_ls_R_factor_gt 0.0814
_refine_ls_shift/su_max 0.000
_refine_ls_shift/su_mean 0.000
_refine_ls_structure_factor_coef Fsqd
_refine_ls_weighting_details 'calc w=1/[\s^2^(Fo^2^)+(0.1227P)^2^+14.3446P] where P=(Fo^2^+2Fc^2^)/3'
_refine_ls_weighting_scheme calc
_refine_ls_wR_factor_gt 0.2173
_refine_ls_wR_factor_ref 0.2470
_reflns_number_gt 8145
_reflns_number_total 11631
_reflns_threshold_expression >2sigma(I)
_cod_data_source_file ic026271nsi20021215_043713_3.cif
_cod_data_source_block GdNi
_cod_original_sg_symbol_H-M 'P 2/c'
_cod_original_formula_sum 'C35 H40.50 Cl2 Gd0.50 N12 Ni O15'
_cod_database_code 4313439

loop_
_symmetry_equiv_pos_as_xyz
'x, y, z'
'-x, y, -z+1/2'
'-x, -y, -z'
'x, -y, z-1/2'

loop_
_atom_site_label
_atom_site_type_symbol
_atom_site_fract_x
_atom_site_fract_y
_atom_site_fract_z
_atom_site_U_iso_or_equiv
_atom_site_adp_type
_atom_site_occupancy
_atom_site_symmetry_multiplicity
_atom_site_calc_flag
_atom_site_refinement_flags
_atom_site_disorder_assembly
_atom_site_disorder_group
Gd1 Gd 0.5000 -0.25730(4) -0.2500 0.04823(19) Uani 1 2 d S . .
Ni1 Ni 0.86481(6) 0.19717(7) -0.02357(3) 0.0467(2) Uani 1 1 d . . .
C1 C 0.9125(5) 0.3991(6) 0.0364(2) 0.0561(16) Uani 1 1 d . . .
H1A H 0.9404 0.3520 0.0573 0.067 Uiso 1 1 calc R . .
C2 C 0.9074(6) 0.5072(7) 0.0469(3) 0.0639(18) Uani 1 1 d . . .
H2A H 0.9303 0.5324 0.0744 0.077 Uiso 1 1 calc R . .
C3 C 0.8680(7) 0.5759(6) 0.0158(3) 0.073(2) Uani 1 1 d . . .
H3A H 0.8635 0.6490 0.0222 0.088 Uiso 1 1 calc R . .
C4 C 0.8342(7) 0.5377(6) -0.0258(3) 0.075(2) Uani 1 1 d . . .
H4A H 0.8084 0.5845 -0.0474 0.090 Uiso 1 1 calc R . .
C5 C 0.8404(5) 0.4285(6) -0.0336(2) 0.0574(17) Uani 1 1 d . . .
C6 C 0.8027(6) 0.3775(6) -0.0746(3) 0.066(2) Uani 1 1 d . . .
H6A H 0.7782 0.4175 -0.0987 0.079 Uiso 1 1 calc R . .
C7 C 0.7806(5) 0.1137(6) -0.1023(2) 0.0502(15) Uani 1 1 d . . .
C8 C 0.7425(5) 0.0383(6) -0.1373(2) 0.0574(17) Uani 1 1 d . . .
C9 C 0.6964(9) 0.0775(9) -0.1763(3) 0.098(4) Uani 1 1 d . . .
H9A H 0.6862 0.1512 -0.1797 0.118 Uiso 1 1 calc R . .
C10 C 0.6664(9) 0.0090(9) -0.2089(3) 0.099(4) Uani 1 1 d . . .
H10A H 0.6375 0.0360 -0.2351 0.119 Uiso 1 1 calc R . .
C11 C 0.7186(5) -0.1378(7) -0.1659(2) 0.0615(17) Uani 1 1 d . . .
H11A H 0.7247 -0.2120 -0.1623 0.074 Uiso 1 1 calc R . .
C12 C 0.7506(5) -0.0700(7) -0.1328(2) 0.0609(18) Uani 1 1 d . . .
H12A H 0.7786 -0.0985 -0.1067 0.073 Uiso 1 1 calc R . .
C13 C 1.0491(6) 0.1958(7) -0.0800(2) 0.0643(19) Uani 1 1 d . . .
H13A H 1.0096 0.2232 -0.1033 0.077 Uiso 1 1 calc R . .
C14 C 1.1464(7) 0.1771(7) -0.0869(3) 0.070(2) Uani 1 1 d . . .
H14A H 1.1717 0.1905 -0.1143 0.084 Uiso 1 1 calc R . .
C15 C 1.2048(6) 0.1386(6) -0.0527(3) 0.0659(19) Uani 1 1 d . . .
H15A H 1.2711 0.1282 -0.0564 0.079 Uiso 1 1 calc R . .
C16 C 1.1660(5) 0.1150(6) -0.0125(3) 0.0588(17) Uani 1 1 d . . .
H16A H 1.2048 0.0870 0.0109 0.071 Uiso 1 1 calc R . .
C17 C 1.0674(5) 0.1345(5) -0.0082(2) 0.0486(14) Uani 1 1 d . . .
C18 C 1.0173(5) 0.1128(5) 0.0327(2) 0.0496(14) Uani 1 1 d . . .
H18A H 1.0500 0.0868 0.0582 0.060 Uiso 1 1 calc R . .
C19 C 0.7782(5) 0.1469(6) 0.0552(2) 0.0514(15) Uani 1 1 d . . .
C20 C 0.7070(5) 0.1434(6) 0.0908(2) 0.0571(16) Uani 1 1 d . . .
C21 C 0.7291(7) 0.1019(9) 0.1315(3) 0.083(3) Uani 1 1 d . . .
H21A H 0.7905 0.0724 0.1379 0.100 Uiso 1 1 calc R . .
C22 C 0.6598(8) 0.1032(10) 0.1639(3) 0.096(3) Uani 1 1 d . . .
H22A H 0.6751 0.0742 0.1917 0.115 Uiso 1 1 calc R . .
C23 C 0.5491(7) 0.1815(13) 0.1162(3) 0.106(4) Uani 1 1 d . . .
H23A H 0.4861 0.2071 0.1102 0.128 Uiso 1 1 calc R . .
C24 C 0.6146(7) 0.1830(11) 0.0831(3) 0.093(3) Uani 1 1 d . . .
H24A H 0.5960 0.2111 0.0555 0.112 Uiso 1 1 calc R . .
N1 N 0.8792(4) 0.3590(5) -0.00244(19) 0.0541(13) Uani 1 1 d . . .
N2 N 0.8056(5) 0.2757(4) -0.07532(19) 0.0531(13) Uani 1 1 d . . .
N3 N 0.7695(5) 0.2177(5) -0.11131(18) 0.0594(15) Uani 1 1 d . . .
H3B H 0.7442 0.2442 -0.1355 0.071 Uiso 0.50 1 calc PR . .
N4 N 0.6779(4) -0.0972(6) -0.20376(19) 0.0624(16) Uani 1 1 d . . .
N5 N 1.0097(4) 0.1763(4) -0.04177(17) 0.0486(12) Uani 1 1 d . . .
N6 N 0.9256(4) 0.1320(4) 0.03079(16) 0.0467(11) Uani 1 1 d . . .
N7 N 0.8684(4) 0.1188(5) 0.06675(16) 0.0488(12) Uani 1 1 d . . .
N8 N 0.5732(5) 0.1453(7) 0.1553(2) 0.0701(18) Uani 1 1 d . . .
O1 O 0.8174(3) 0.0720(4) -0.06671(13) 0.0499(10) Uani 1 1 d . . .
O2 O 0.6470(4) -0.1646(5) -0.23596(16) 0.0684(14) Uani 1 1 d . . .
O3 O 0.7472(3) 0.1805(4) 0.01720(14) 0.0563(11) Uani 1 1 d . . .
O4 O 0.5076(4) 0.1494(6) 0.18616(17) 0.0765(16) Uani 1 1 d . . .
C25 C 0.2891(9) -0.3589(11) -0.2179(5) 0.114(4) Uani 1 1 d . . .
H25A H 0.2684 -0.3409 -0.2466 0.137 Uiso 1 1 calc R . .
C26 C 0.2523(16) -0.4336(17) -0.1501(5) 0.191(10) Uani 1 1 d . . .
H26A H 0.3194 -0.4146 -0.1435 0.286 Uiso 1 1 calc R . .
H26B H 0.2445 -0.5100 -0.1470 0.286 Uiso 1 1 calc R . .
H26C H 0.2115 -0.3970 -0.1300 0.286 Uiso 1 1 calc R . .
C27 C 0.1274(14) -0.427(2) -0.2079(7) 0.224(12) Uani 1 1 d . . .
H27A H 0.1159 -0.4022 -0.2377 0.336 Uiso 1 1 calc R . .
H27B H 0.0834 -0.3911 -0.1890 0.336 Uiso 1 1 calc R . .
H27C H 0.1167 -0.5033 -0.2067 0.336 Uiso 1 1 calc R . .
C28 C 0.5561(10) -0.4655(15) -0.1809(6) 0.282(19) Uani 1 1 d D . .
H28 H 0.5128 -0.4458 -0.1596 0.339 Uiso 1 1 calc R . .
C29 C 0.6638(19) -0.577(2) -0.1990(7) 0.232(11) Uiso 1 1 d D . .
H29A H 0.6596 -0.5448 -0.2278 0.348 Uiso 1 1 calc R . .
H29B H 0.6753 -0.6530 -0.2017 0.348 Uiso 1 1 calc R . .
H29C H 0.7167 -0.5448 -0.1817 0.348 Uiso 1 1 calc R . .
C30 C 0.558(3) -0.593(4) -0.1364(9) 0.36(2) Uiso 1 1 d D . .
H30A H 0.4919 -0.5738 -0.1305 0.547 Uiso 1 1 calc R . .
H30B H 0.6019 -0.5573 -0.1154 0.547 Uiso 1 1 calc R . .
H30C H 0.5660 -0.6693 -0.1339 0.547 Uiso 1 1 calc R . .
N9 N 0.2257(9) -0.4034(10) -0.1934(4) 0.127(4) Uani 1 1 d . . .
N10 N 0.5777(12) -0.5605(13) -0.1784(8) 0.330(19) Uani 1 1 d D . .
O5 O 0.3748(4) -0.3384(5) -0.20638(19) 0.0712(14) Uani 1 1 d . . .
O6 O 0.5768(5) -0.3897(6) -0.2044(2) 0.099(2) Uani 1 1 d D . .
Cl1 Cl 0.1110(3) 0.3596(3) 0.14039(11) 0.1198(11) Uani 1 1 d D . .
O7 O 0.1092(9) 0.3227(12) 0.1843(3) 0.194(6) Uani 1 1 d D . .
O8 O 0.0860(12) 0.2794(9) 0.1080(4) 0.204(8) Uani 1 1 d D . .
O9 O 0.2121(6) 0.3878(9) 0.1330(4) 0.157(4) Uani 1 1 d D . .
O10 O 0.0557(8) 0.4545(9) 0.1319(3) 0.163(4) Uani 1 1 d D . .
Cl2 Cl 1.3413(7) -0.8021(7) -0.1801(2) 0.241(4) Uani 1 1 d D . .
O11 O 1.4119(16) -0.8330(18) -0.2089(7) 0.47(3) Uani 1 1 d D . .
O12 O 1.3705(16) -0.822(2) -0.1357(4) 0.561(14) Uani 1 1 d D . .
O13 O 1.2539(12) -0.8679(15) -0.1901(5) 0.263(10) Uani 1 1 d D . .
O14 O 1.3131(18) -0.6923(13) -0.1862(9) 0.337(15) Uani 1 1 d D . .
C39 C 0.011(2) 0.092(3) 0.2168(11) 0.235(14) Uani 0.50 1 d PDU . .
C37 C 0.081(2) 0.140(3) 0.2814(13) 0.203(17) Uani 0.50 1 d PDU . .
C38 C 0.167(3) -0.002(3) 0.2529(15) 0.242(15) Uani 0.50 1 d PDU . .
H38A H 0.1744 -0.0462 0.2274 0.363 Uiso 0.50 1 calc PR . .
H38B H 0.1527 -0.0461 0.2778 0.363 Uiso 0.50 1 calc PR . .
H38C H 0.2260 0.0378 0.2593 0.363 Uiso 0.50 1 calc PR . .
O17 O -0.007(2) 0.049(3) 0.1799(11) 0.257(14) Uani 0.50 1 d PDU . .
N13 N 0.0879(19) 0.072(3) 0.2443(10) 0.225(13) Uani 0.50 1 d PDU . .
N11 N 0.6004(13) 0.9222(17) -0.0252(5) 0.175(6) Uiso 1 1 d . . .
C32 C 0.5851(14) 1.008(2) -0.0379(6) 0.157(6) Uiso 1 1 d . . .
C31 C 0.5514(19) 1.119(2) -0.0562(8) 0.211(10) Uiso 1 1 d . . .
H31A H 0.5998 1.1722 -0.0483 0.317 Uiso 1 1 calc R . .
H31B H 0.4906 1.1382 -0.0439 0.317 Uiso 1 1 calc R . .
H31C H 0.5427 1.1149 -0.0879 0.317 Uiso 1 1 calc R . .
C34 C 0.614(3) 0.477(4) 0.0147(12) 0.239(17) Uani 0.50 1 d PDU . .
H34A H 0.6038 0.4533 -0.0154 0.359 Uiso 0.50 1 calc PR . .
H34B H 0.5605 0.4538 0.0316 0.359 Uiso 0.50 1 calc PR . .
H34C H 0.6738 0.4470 0.0271 0.359 Uiso 0.50 1 calc PR . .
N12 N 0.620(2) 0.591(4) 0.0157(9) 0.238(15) Uani 0.50 1 d PDU . .
C35 C 0.639(3) 0.633(4) 0.0584(12) 0.249(17) Uani 0.50 1 d PDU . .
H35A H 0.6431 0.7097 0.0570 0.373 Uiso 0.50 1 calc PR . .
H35B H 0.6989 0.6036 0.0707 0.373 Uiso 0.50 1 calc PR . .
H35C H 0.5863 0.6129 0.0769 0.373 Uiso 0.50 1 calc PR . .
C36 C 0.611(2) 0.665(3) -0.0152(12) 0.264(16) Uani 0.50 1 d PDU . .
H36 H 0.6118 0.7365 -0.0065 0.316 Uiso 0.50 1 calc PR . .
O16 O 0.603(2) 0.645(4) -0.0552(10) 0.276(16) Uani 0.50 1 d PDU . .

loop_
_atom_site_aniso_label
_atom_site_aniso_U_11
_atom_site_aniso_U_22
_atom_site_aniso_U_33
_atom_site_aniso_U_23
_atom_site_aniso_U_13
_atom_site_aniso_U_12
Gd1 0.0511(3) 0.0493(3) 0.0445(3) 0.000 0.00387(17) 0.000
Ni1 0.0503(5) 0.0448(5) 0.0439(4) -0.0040(3) -0.0084(3) 0.0003(3)
C1 0.068(4) 0.044(4) 0.055(4) -0.008(3) -0.009(3) -0.002(3)
C2 0.064(4) 0.059(4) 0.068(4) -0.014(4) -0.006(3) -0.005(4)
C3 0.089(6) 0.039(4) 0.090(6) -0.018(4) -0.013(4) 0.000(4)
C4 0.096(6) 0.040(4) 0.087(5) 0.001(4) -0.021(5) 0.001(4)
C5 0.067(4) 0.038(3) 0.065(4) -0.002(3) -0.015(3) 0.002(3)
C6 0.090(6) 0.045(4) 0.062(4) 0.002(3) -0.016(4) 0.002(4)
C7 0.051(3) 0.051(4) 0.048(3) -0.011(3) -0.005(3) -0.001(3)
C8 0.063(4) 0.060(4) 0.048(3) -0.005(3) -0.010(3) -0.002(3)
C9 0.152(10) 0.072(6) 0.066(5) -0.007(4) -0.046(6) 0.004(6)
C10 0.144(10) 0.081(7) 0.067(5) -0.010(5) -0.047(6) 0.008(6)
C11 0.059(4) 0.061(4) 0.064(4) -0.010(3) -0.005(3) 0.001(3)
C12 0.057(4) 0.063(5) 0.060(4) -0.009(3) -0.016(3) 0.002(3)
C13 0.077(5) 0.065(5) 0.050(4) -0.013(3) -0.001(3) -0.012(4)
C14 0.079(5) 0.060(5) 0.073(5) -0.011(4) 0.018(4) -0.014(4)
C15 0.063(4) 0.054(4) 0.082(5) -0.009(4) 0.013(4) -0.001(3)
C16 0.055(4) 0.044(4) 0.077(5) -0.009(3) -0.002(3) 0.004(3)
C17 0.054(4) 0.035(3) 0.056(3) -0.005(3) -0.001(3) -0.004(3)
C18 0.054(4) 0.044(3) 0.050(3) -0.004(3) -0.010(3) 0.002(3)
C19 0.053(4) 0.052(4) 0.048(3) -0.013(3) -0.003(3) -0.006(3)
C20 0.057(4) 0.063(4) 0.050(4) -0.012(3) 0.003(3) -0.005(3)
C21 0.074(5) 0.114(8) 0.064(5) 0.010(5) 0.019(4) 0.043(5)
C22 0.092(7) 0.130(9) 0.067(5) 0.017(5) 0.025(4) 0.044(6)
C23 0.056(5) 0.205(14) 0.058(5) -0.001(6) 0.004(4) 0.011(7)
C24 0.062(5) 0.154(11) 0.062(5) 0.006(6) -0.004(4) 0.012(6)
N1 0.057(3) 0.043(3) 0.061(3) -0.002(2) -0.011(2) 0.001(2)
N2 0.067(4) 0.040(3) 0.051(3) -0.004(2) -0.011(2) 0.002(2)
N3 0.078(4) 0.055(3) 0.044(3) -0.003(2) -0.017(3) 0.002(3)
N4 0.056(3) 0.081(5) 0.050(3) -0.016(3) -0.003(2) -0.004(3)
N5 0.049(3) 0.046(3) 0.050(3) -0.007(2) -0.004(2) -0.003(2)
N6 0.054(3) 0.038(3) 0.046(3) -0.006(2) -0.007(2) -0.001(2)
N7 0.055(3) 0.049(3) 0.042(3) -0.006(2) 0.001(2) 0.003(2)
N8 0.061(4) 0.094(5) 0.055(3) -0.021(3) 0.006(3) -0.002(4)
O1 0.058(3) 0.048(2) 0.043(2) -0.0057(18) -0.0135(18) 0.000(2)
O2 0.063(3) 0.085(4) 0.057(3) -0.028(3) 0.001(2) -0.015(3)
O3 0.048(2) 0.074(3) 0.046(2) 0.000(2) -0.0019(18) 0.002(2)
O4 0.068(3) 0.106(5) 0.056(3) -0.025(3) 0.014(2) -0.004(3)
C25 0.091(8) 0.125(11) 0.130(10) 0.040(8) 0.035(7) -0.002(7)
C26 0.26(2) 0.184(18) 0.138(13) -0.007(12) 0.098(14) -0.111(17)
C27 0.125(14) 0.30(3) 0.25(2) 0.02(2) 0.071(14) -0.078(17)
C28 0.148(14) 0.37(3) 0.35(3) 0.28(3) 0.153(18) 0.18(2)
N9 0.125(8) 0.126(9) 0.135(9) -0.007(7) 0.068(7) -0.040(7)
N10 0.123(12) 0.34(3) 0.52(4) 0.35(3) -0.081(18) -0.056(15)
O5 0.072(4) 0.066(3) 0.078(3) 0.015(3) 0.021(3) -0.001(3)
O6 0.085(4) 0.098(5) 0.115(5) 0.054(4) 0.026(4) 0.031(4)
Cl1 0.109(2) 0.142(3) 0.106(2) 0.031(2) -0.0148(16) 0.033(2)
O7 0.201(12) 0.268(17) 0.115(8) 0.075(9) 0.018(7) 0.071(12)
O8 0.303(19) 0.119(8) 0.176(11) 0.006(8) -0.127(13) -0.022(10)
O9 0.108(7) 0.160(10) 0.201(10) 0.054(8) -0.022(7) 0.024(7)
O10 0.145(8) 0.188(12) 0.155(9) 0.035(8) 0.007(7) 0.067(8)
Cl2 0.346(10) 0.235(7) 0.150(4) -0.070(5) 0.112(6) -0.152(8)
O11 0.63(5) 0.40(4) 0.43(3) -0.27(3) 0.39(4) -0.30(4)
O12 0.54(3) 1.03(6) 0.121(12) -0.12(2) 0.089(18) -0.549
O13 0.31(2) 0.29(2) 0.197(14) -0.061(14) 0.027(13) -0.162(19)
O14 0.38(4) 0.19(2) 0.44(4) -0.10(2) 0.05(3) 0.03(2)
C39 0.122(17) 0.23(3) 0.34(4) 0.02(3) -0.10(2) -0.020(19)
C37 0.12(2) 0.23(4) 0.25(4) 0.06(3) -0.07(2) -0.07(2)
C38 0.15(2) 0.28(3) 0.29(3) 0.00(3) -0.08(2) -0.07(2)
O17 0.127(16) 0.25(3) 0.39(4) 0.00(3) -0.10(2) -0.011(18)
N13 0.115(17) 0.26(3) 0.29(3) 0.01(2) -0.08(2) -0.069(18)
C34 0.21(2) 0.37(4) 0.145(19) 0.03(3) -0.006(18) 0.17(3)
N12 0.199(19) 0.36(4) 0.151(17) 0.02(3) -0.012(16) 0.14(3)
C35 0.20(2) 0.37(4) 0.17(2) 0.00(3) -0.04(2) 0.13(3)
C36 0.19(2) 0.38(4) 0.21(3) 0.06(3) -0.09(2) 0.10(3)
O16 0.19(2) 0.39(4) 0.24(3) 0.07(3) -0.09(2) 0.11(2)

loop_
_atom_type_symbol
_atom_type_description
_atom_type_scat_dispersion_real
_atom_type_scat_dispersion_imag
_atom_type_scat_source
C C 0.0033 0.0016 'International Tables Vol C Tables 4.2.6.8 and 6.1.1.4'
H H 0.0000 0.0000 'International Tables Vol C Tables 4.2.6.8 and 6.1.1.4'
N N 0.0061 0.0033 'International Tables Vol C Tables 4.2.6.8 and 6.1.1.4'
O O 0.0106 0.0060 'International Tables Vol C Tables 4.2.6.8 and 6.1.1.4'
Cl Cl 0.1484 0.1585 'International Tables Vol C Tables 4.2.6.8 and 6.1.1.4'
Ni Ni 0.3393 1.1124 'International Tables Vol C Tables 4.2.6.8 and 6.1.1.4'
Gd Gd -0.1653 3.9035 'International Tables Vol C Tables 4.2.6.8 and 6.1.1.4'

loop_
_geom_angle_atom_site_label_1
_geom_angle_atom_site_label_2
_geom_angle_atom_site_label_3
_geom_angle
_geom_angle_site_symmetry_1
_geom_angle_site_symmetry_3
_geom_angle_publ_flag
O2 Gd1 O2 121.1(3) . 2_654 ?
O2 Gd1 O4 69.16(18) . 3_655 ?
O2 Gd1 O4 78.3(2) 2_654 3_655 ?
O2 Gd1 O4 78.3(2) . 4 ?
O2 Gd1 O4 69.16(18) 2_654 4 ?
O4 Gd1 O4 110.8(3) 3_655 4 ?
O2 Gd1 O6 143.5(2) . 2_654 ?
O2 Gd1 O6 83.1(3) 2_654 2_654 ?
O4 Gd1 O6 147.0(2) 3_655 2_654 ?
O4 Gd1 O6 87.3(3) 4 2_654 ?
O2 Gd1 O6 83.1(3) . . ?
O2 Gd1 O6 143.5(2) 2_654 . ?
O4 Gd1 O6 87.3(3) 3_655 . ?
O4 Gd1 O6 147.0(2) 4 . ?
O6 Gd1 O6 91.8(4) 2_654 . ?
O2 Gd1 O5 71.21(19) . 2_654 ?
O2 Gd1 O5 136.75(19) 2_654 2_654 ?
O4 Gd1 O5 137.7(2) 3_655 2_654 ?
O4 Gd1 O5 74.3(2) 4 2_654 ?
O6 Gd1 O5 72.6(2) 2_654 2_654 ?
O6 Gd1 O5 73.9(2) . 2_654 ?
O2 Gd1 O5 136.75(19) . . ?
O2 Gd1 O5 71.21(19) 2_654 . ?
O4 Gd1 O5 74.3(2) 3_655 . ?
O4 Gd1 O5 137.7(2) 4 . ?
O6 Gd1 O5 73.9(2) 2_654 . ?
O6 Gd1 O5 72.6(2) . . ?
O5 Gd1 O5 131.2(3) 2_654 . ?
N6 Ni1 N2 174.7(2) . . ?
N6 Ni1 O3 77.0(2) . . ?
N2 Ni1 O3 102.5(2) . . ?
N6 Ni1 N5 78.6(2) . . ?
N2 Ni1 N5 102.1(2) . . ?
O3 Ni1 N5 155.4(2) . . ?
N6 Ni1 O1 108.49(19) . . ?
N2 Ni1 O1 76.8(2) . . ?
O3 Ni1 O1 93.95(19) . . ?
N5 Ni1 O1 90.79(19) . . ?
N6 Ni1 N1 96.2(2) . . ?
N2 Ni1 N1 78.5(2) . . ?
O3 Ni1 N1 88.8(2) . . ?
N5 Ni1 N1 96.9(2) . . ?
O1 Ni1 N1 155.2(2) . . ?
N1 C1 C2 123.0(7) . . ?
N1 C1 H1A 118.5 . . ?
C2 C1 H1A 118.5 . . ?
C3 C2 C1 118.2(7) . . ?
C3 C2 H2A 120.9 . . ?
C1 C2 H2A 120.9 . . ?
C2 C3 C4 120.7(7) . . ?
C2 C3 H3A 119.6 . . ?
C4 C3 H3A 119.6 . . ?
C5 C4 C3 117.8(7) . . ?
C5 C4 H4A 121.1 . . ?
C3 C4 H4A 121.1 . . ?
N1 C5 C4 121.7(7) . . ?
N1 C5 C6 115.0(6) . . ?
C4 C5 C6 123.2(7) . . ?
N2 C6 C5 115.8(7) . . ?
N2 C6 H6A 122.1 . . ?
C5 C6 H6A 122.1 . . ?
O1 C7 N3 127.3(6) . . ?
O1 C7 C8 117.1(6) . . ?
N3 C7 C8 115.6(6) . . ?
C12 C8 C9 117.5(7) . . ?
C12 C8 C7 121.8(6) . . ?
C9 C8 C7 120.7(7) . . ?
C10 C9 C8 120.5(9) . . ?
C10 C9 H9A 119.8 . . ?
C8 C9 H9A 119.8 . . ?
N4 C10 C9 120.3(8) . . ?
N4 C10 H10A 119.8 . . ?
C9 C10 H10A 119.8 . . ?
N4 C11 C12 119.9(8) . . ?
N4 C11 H11A 120.1 . . ?
C12 C11 H11A 120.1 . . ?
C8 C12 C11 121.1(7) . . ?
C8 C12 H12A 119.4 . . ?
C11 C12 H12A 119.4 . . ?
N5 C13 C14 122.5(8) . . ?
N5 C13 H13A 118.7 . . ?
C14 C13 H13A 118.7 . . ?
C15 C14 C13 118.8(8) . . ?
C15 C14 H14A 120.6 . . ?
C13 C14 H14A 120.6 . . ?
C14 C15 C16 120.3(8) . . ?
C14 C15 H15A 119.8 . . ?
C16 C15 H15A 119.8 . . ?
C15 C16 C17 117.7(7) . . ?
C15 C16 H16A 121.2 . . ?
C17 C16 H16A 121.2 . . ?
N5 C17 C16 122.0(6) . . ?
N5 C17 C18 114.9(6) . . ?
C16 C17 C18 123.1(6) . . ?
N6 C18 C17 115.3(6) . . ?
N6 C18 H18A 122.4 . . ?
C17 C18 H18A 122.4 . . ?
O3 C19 N7 126.3(6) . . ?
O3 C19 C20 117.5(6) . . ?
N7 C19 C20 116.2(6) . . ?
C21 C20 C24 117.1(7) . . ?
C21 C20 C19 122.9(7) . . ?
C24 C20 C19 120.0(7) . . ?
C20 C21 C22 120.2(8) . . ?
C20 C21 H21A 119.9 . . ?
C22 C21 H21A 119.9 . . ?
N8 C22 C21 120.2(8) . . ?
N8 C22 H22A 119.9 . . ?
C21 C22 H22A 119.9 . . ?
N8 C23 C24 121.5(9) . . ?
N8 C23 H23A 119.2 . . ?
C24 C23 H23A 119.2 . . ?
C20 C24 C23 120.2(9) . . ?
C20 C24 H24A 119.9 . . ?
C23 C24 H24A 119.9 . . ?
C1 N1 C5 118.5(6) . . ?
C1 N1 Ni1 130.0(5) . . ?
C5 N1 Ni1 111.3(4) . . ?
C6 N2 N3 121.7(6) . . ?
C6 N2 Ni1 119.3(5) . . ?
N3 N2 Ni1 119.0(4) . . ?
C7 N3 N2 108.2(5) . . ?
C7 N3 H3B 125.9 . . ?
N2 N3 H3B 125.9 . . ?
C10 N4 O2 120.1(6) . . ?
C10 N4 C11 120.7(7) . . ?
O2 N4 C11 119.3(7) . . ?
C13 N5 C17 118.5(6) . . ?
C13 N5 Ni1 129.5(5) . . ?
C17 N5 Ni1 111.9(4) . . ?
C18 N6 N7 122.5(5) . . ?
C18 N6 Ni1 119.1(5) . . ?
N7 N6 Ni1 118.1(4) . . ?
C19 N7 N6 108.8(5) . . ?
C23 N8 C22 120.7(7) . . ?
C23 N8 O4 118.6(7) . . ?
C22 N8 O4 120.8(7) . . ?
C7 O1 Ni1 108.6(4) . . ?
N4 O2 Gd1 132.7(4) . . ?
C19 O3 Ni1 109.4(4) . . ?
N8 O4 Gd1 131.1(5) . 3_655 ?
O5 C25 N9 125.7(13) . . ?
O5 C25 H25A 117.2 . . ?
N9 C25 H25A 117.2 . . ?
N9 C26 H26A 109.5 . . ?
N9 C26 H26B 109.5 . . ?
H26A C26 H26B 109.5 . . ?
N9 C26 H26C 109.5 . . ?
H26A C26 H26C 109.5 . . ?
H26B C26 H26C 109.5 . . ?
N9 C27 H27A 109.5 . . ?
N9 C27 H27B 109.5 . . ?
H27A C27 H27B 109.5 . . ?
N9 C27 H27C 109.5 . . ?
H27A C27 H27C 109.5 . . ?
H27B C27 H27C 109.5 . . ?
N10 C28 O6 136.1(16) . . ?
N10 C28 H28 111.9 . . ?
O6 C28 H28 111.9 . . ?
N10 C29 H29A 109.5 . . ?
N10 C29 H29B 109.5 . . ?
H29A C29 H29B 109.5 . . ?
N10 C29 H29C 109.5 . . ?
H29A C29 H29C 109.5 . . ?
H29B C29 H29C 109.5 . . ?
N10 C30 H30A 109.5 . . ?
N10 C30 H30B 109.5 . . ?
H30A C30 H30B 109.5 . . ?
N10 C30 H30C 109.5 . . ?
H30A C30 H30C 109.5 . . ?
H30B C30 H30C 109.5 . . ?
C25 N9 C26 120.0(14) . . ?
C25 N9 C27 124.2(15) . . ?
C26 N9 C27 115.8(13) . . ?
C28 N10 C30 106(3) . . ?
C28 N10 C29 109.1(17) . . ?
C30 N10 C29 126.0(19) . . ?
C25 O5 Gd1 128.2(7) . . ?
C28 O6 Gd1 140.1(8) . . ?
O7 Cl1 O10 114.1(7) . . ?
O7 Cl1 O8 114.0(8) . . ?
O10 Cl1 O8 110.3(6) . . ?
O7 Cl1 O9 106.5(7) . . ?
O10 Cl1 O9 106.1(7) . . ?
O8 Cl1 O9 105.1(8) . . ?
O11 Cl2 O12 112.1(14) . . ?
O11 Cl2 O14 112.1(12) . . ?
O12 Cl2 O14 110.9(11) . . ?
O11 Cl2 O13 107.6(10) . . ?
O12 Cl2 O13 107.0(10) . . ?
O14 Cl2 O13 107.0(12) . . ?
O17 C39 N13 126(3) . . ?
O17 C39 C37 94(3) . 2 ?
N13 C39 C37 138(3) . 2 ?
O17 C39 N13 113(2) . 2 ?
N13 C39 N13 99(2) . 2 ?
C37 C39 N13 48.9(17) 2 2 ?
C39 C37 N13 83(3) 2 . ?
N13 C38 H38A 109.5 . . ?
N13 C38 H38B 109.5 . . ?
H38A C38 H38B 109.5 . . ?
N13 C38 H38C 109.5 . . ?
H38A C38 H38C 109.5 . . ?
H38B C38 H38C 109.5 . . ?
C39 N13 C37 108(3) . . ?
C39 N13 C38 143(3) . . ?
C37 N13 C38 108.2(17) . . ?
C39 N13 C39 78(3) . 2 ?
C37 N13 C39 48.6(18) . 2 ?
C38 N13 C39 122(3) . 2 ?
N11 C32 C31 173(2) . . ?
C32 C31 H31A 109.5 . . ?
C32 C31 H31B 109.5 . . ?
H31A C31 H31B 109.5 . . ?
C32 C31 H31C 109.5 . . ?
H31A C31 H31C 109.5 . . ?
H31B C31 H31C 109.5 . . ?
N12 C34 H34A 109.5 . . ?
N12 C34 H34B 109.5 . . ?
H34A C34 H34B 109.5 . . ?
N12 C34 H34C 109.5 . . ?
H34A C34 H34C 109.5 . . ?
H34B C34 H34C 109.5 . . ?
C36 N12 C35 114(3) . . ?
C36 N12 C34 133(3) . . ?
C35 N12 C34 113(2) . . ?
N12 C35 H35A 109.5 . . ?
N12 C35 H35B 109.5 . . ?
H35A C35 H35B 109.5 . . ?
N12 C35 H35C 109.5 . . ?
H35A C35 H35C 109.5 . . ?
H35B C35 H35C 109.5 . . ?
O16 C36 N12 124(3) . . ?
O16 C36 H36 117.8 . . ?
N12 C36 H36 117.8 . . ?

loop_
_geom_bond_atom_site_label_1
_geom_bond_atom_site_label_2
_geom_bond_distance
_geom_bond_site_symmetry_2
_geom_bond_publ_flag
Gd1 O2 2.342(5) . ?
Gd1 O2 2.342(5) 2_654 ?
Gd1 O4 2.356(5) 3_655 ?
Gd1 O4 2.356(5) 4 ?
Gd1 O6 2.361(6) 2_654 ?
Gd1 O6 2.361(6) . ?
Gd1 O5 2.433(5) 2_654 ?
Gd1 O5 2.433(5) . ?
Ni1 N6 1.980(5) . ?
Ni1 N2 1.984(6) . ?
Ni1 O3 2.087(5) . ?
Ni1 N5 2.103(5) . ?
Ni1 O1 2.112(4) . ?
Ni1 N1 2.114(6) . ?
C1 N1 1.336(8) . ?
C1 C2 1.381(10) . ?
C1 H1A 0.9300 . ?
C2 C3 1.362(12) . ?
C2 H2A 0.9300 . ?
C3 C4 1.401(11) . ?
C3 H3A 0.9300 . ?
C4 C5 1.380(10) . ?
C4 H4A 0.9300 . ?
C5 N1 1.367(9) . ?
C5 C6 1.464(10) . ?
C6 N2 1.265(9) . ?
C6 H6A 0.9300 . ?
C7 O1 1.276(8) . ?
C7 N3 1.326(9) . ?
C7 C8 1.489(9) . ?
C8 C12 1.355(11) . ?
C8 C9 1.397(11) . ?
C9 C10 1.352(13) . ?
C9 H9A 0.9300 . ?
C10 N4 1.336(13) . ?
C10 H10A 0.9300 . ?
C11 N4 1.348(10) . ?
C11 C12 1.364(10) . ?
C11 H11A 0.9300 . ?
C12 H12A 0.9300 . ?
C13 N5 1.323(9) . ?
C13 C14 1.380(12) . ?
C13 H13A 0.9300 . ?
C14 C15 1.363(12) . ?
C14 H14A 0.9300 . ?
C15 C16 1.383(11) . ?
C15 H15A 0.9300 . ?
C16 C17 1.386(10) . ?
C16 H16A 0.9300 . ?
C17 N5 1.360(8) . ?
C17 C18 1.468(9) . ?
C18 N6 1.278(8) . ?
C18 H18A 0.9300 . ?
C19 O3 1.277(8) . ?
C19 N7 1.316(8) . ?
C19 C20 1.488(10) . ?
C20 C21 1.355(11) . ?
C20 C24 1.368(12) . ?
C21 C22 1.398(12) . ?
C21 H21A 0.9300 . ?
C22 N8 1.310(11) . ?
C22 H22A 0.9300 . ?
C23 N8 1.294(12) . ?
C23 C24 1.376(13) . ?
C23 H23A 0.9300 . ?
C24 H24A 0.9300 . ?
N2 N3 1.377(8) . ?
N3 H3B 0.8600 . ?
N4 O2 1.337(7) . ?
N6 N7 1.381(8) . ?
N8 O4 1.329(8) . ?
O4 Gd1 2.356(5) 3_655 ?
C25 O5 1.235(14) . ?
C25 N9 1.293(14) . ?
C25 H25A 0.9300 . ?
C26 N9 1.39(2) . ?
C26 H26A 0.9600 . ?
C26 H26B 0.9600 . ?
C26 H26C 0.9600 . ?
C27 N9 1.43(2) . ?
C27 H27A 0.9600 . ?
C27 H27B 0.9600 . ?
C27 H27C 0.9600 . ?
C28 N10 1.217(15) . ?
C28 O6 1.220(13) . ?
C28 H28 0.9300 . ?
C29 N10 1.376(16) . ?
C29 H29A 0.9600 . ?
C29 H29B 0.9600 . ?
C29 H29C 0.9600 . ?
C30 N10 1.371(17) . ?
C30 H30A 0.9600 . ?
C30 H30B 0.9600 . ?
C30 H30C 0.9600 . ?
Cl1 O7 1.406(9) . ?
Cl1 O10 1.417(9) . ?
Cl1 O8 1.427(10) . ?
Cl1 O9 1.457(10) . ?
Cl2 O11 1.388(13) . ?
Cl2 O12 1.404(14) . ?
Cl2 O14 1.426(15) . ?
Cl2 O13 1.470(12) . ?
C39 O17 1.255(19) . ?
C39 N13 1.334(19) . ?
C39 C37 1.40(5) 2 ?
C39 N13 1.85(6) 2 ?
C37 C39 1.40(5) 2 ?
C37 N13 1.408(19) . ?
C38 N13 1.433(18) . ?
C38 H38A 0.9600 . ?
C38 H38B 0.9600 . ?
C38 H38C 0.9600 . ?
N13 C39 1.85(6) 2 ?
N11 C32 1.15(2) . ?
C32 C31 1.55(3) . ?
C31 H31A 0.9600 . ?
C31 H31B 0.9600 . ?
C31 H31C 0.9600 . ?
C34 N12 1.417(19) . ?
C34 H34A 0.9600 . ?
C34 H34B 0.9600 . ?
C34 H34C 0.9600 . ?
N12 C36 1.31(2) . ?
N12 C35 1.404(18) . ?
C35 H35A 0.9600 . ?
C35 H35B 0.9600 . ?
C35 H35C 0.9600 . ?
C36 O16 1.232(19) . ?
C36 H36 0.9300 . ?
